data_4031409
loop_
_publ_author_name
'Broadhurst, P.V.'
'Lewis, J.'
'Johnson, B.F.G.'
'Raithby, P.R.'
'Orpen, A.G.'
'Thornback, J.R.'

_publ_section_title
;
 Synthesis and characterization of a thiocarbonyl containing osmium
 cluster
;
_journal_name_full 'Journal of Organometallic Chemistry'
_journal_page_first 141
_journal_page_last 145
_journal_volume 187
_journal_year 1980
_chemical_formula_sum 'C8 H2 O7 Os3 S3'
_chemical_name_systematic 'H2 Os3 (C O)7 (C S) S2'
_space_group_IT_number 4
_symmetry_space_group_name_Hall 'P 2yb'
_symmetry_space_group_name_H-M 'P 1 21 1'
_cell_angle_alpha 90
_cell_angle_beta 104.79
_cell_angle_gamma 90
_cell_formula_units_Z 4
_cell_length_a 14.437
_cell_length_b 11.73
_cell_length_c 9.819
_cell_volume 1607.716
_citation_journal_id_ASTM JORCAI
_cod_data_source_file Broadhurst_JORCAI_1980_856.cif
_cod_data_source_block C8H2O7Os3S3
_cod_database_code 4031409

loop_
_symmetry_equiv_pos_as_xyz
x,y,z
-x,y+1/2,-z

loop_
_atom_site_label
_atom_site_type_symbol
_atom_site_fract_x
_atom_site_fract_y
_atom_site_fract_z
_atom_site_occupancy
_atom_site_U_iso_or_equiv
Os4 Os 0.0256 0.7679 0.1551 1 0.0
C10 C+2 -0.0169 0.8925 0.2475 1 0.0
C8 C+2 0.2595 -0.002 0.6061 1 0.0
O5 O-2 0.2104 0.596 0.5183 1 0.0
C9 C+2 -0.0183 0.6572 0.2644 1 0.0
O8 O-2 0.2189 -0.0801 0.5421 1 0.0
O4 O-2 0.5079 0.6027 0.8095 1 0.0
O1 O-2 0.3165 0.2461 0.2026 1 0.0
C14 C+2 0.0273 0.7481 0.701 1 0.0
O15 O-2 -0.1608 0.5741 0.7177 1 0.0
C3 C+2 0.2969 0.4348 0.8503 1 0.0
O10 O-2 -0.0311 0.9652 0.3228 1 0.0
S4 S-2 0.0885 0.8964 0.0056 1 0.0
S1 S-2 0.4598 0.2673 0.7759 1 0.0
O7 O-2 0.5048 -0.064 0.8478 1 0.0
O12 O-2 0.344 0.5743 0.2601 1 0.0
S7 S-2 0.2638 0.0865 0.9778 0.5 0.0
C2 C+2 0.5346 0.2665 0.4888 1 0.0
C13 C+2 0.2919 0.6528 0.2288 1 0.0
C7 C+2 0.4546 -0.0032 0.7653 1 0.0
Os5 Os 0.212 0.7682 0.1163 1 0.0
C12 C+2 0.2943 0.8861 0.2127 1 0.0
Os1 Os 0.4097 0.2682 0.5195 1 0.0
C16 C+2 -0.1084 0.6501 0.7626 1 0.0
O2 O-2 0.6086 0.2825 0.4617 1 0.0
Os2 Os 0.3522 0.4242 0.694 1 0.0
O9 O-2 -0.0529 0.5861 0.3208 1 0.0
O14 O-2 -0.1792 0.9436 0.7333 1 0.0
C6 C+2 0.2982 0.1024 0.8548 1 0.0
C5 C+2 0.2706 0.5355 0.5845 1 0.0
C4 C+2 0.4476 0.5327 0.7782 1 0.0
O11 O-2 0.3465 0.9451 0.2954 1 0.0
O13 O-2 0.0571 0.758 0.6003 1 0.0
C1 C+2 0.3522 0.2633 0.323 1 0.0
C11 C+2 0.2804 0.7758 0.9752 1 0.0
O3 O-2 0.2544 0.46 0.9386 0.5 0.0
S2 S-2 0.2559 0.2623 0.5797 1 0.0
Os6 Os -0.0252 0.7656 0.8593 1 0.0
S6 S-2 0.322 0.7586 0.8589 0.5 0.0
Os3 Os 0.3523 0.108 0.6982 1 0.0
S3 S-2 0.2405 0.4294 0.9506 1 0.0
C15 C+2 -0.1178 0.8801 0.7888 1 0.0
S5 S-2 0.0831 0.6342 0.0067 1 0.0
O6 O-2 0.2629 0.1258 0.9517 0.5 0.0
